data_1570389
loop_
_publ_author_name
'Waddell, Peter M.'
'Tian, Lei'
'Scavuzzo, Anthony R.'
'Venigalla, Lalu'
'Scholes, Gregory D.'
'Carrow, Brad P.'

_publ_section_title
;
 Visible light-induced palladium-carbon bond weakening in catalytically
 relevant T-shaped complexes.
;
_journal_issue 48
_journal_name_full 'Chemical science'
_journal_page_first 14217
_journal_page_last 14228
_journal_paper_doi 10.1039/d3sc02588h
_journal_volume 14
_journal_year 2023
_chemical_formula_sum 'C21 H45 Br N O P Pd'
_chemical_formula_weight 544.86
_chemical_name_common PW6
_space_group_crystal_system monoclinic
_space_group_IT_number 15
_space_group_name_Hall '-C 2yc'
_space_group_name_H-M_alt 'C 1 2/c 1'
_atom_sites_solution_hydrogens geom
_atom_sites_solution_primary 'dual space'
_audit_creation_method SHELXL-2014/7
_audit_update_record
;
2023-05-23 deposited with the CCDC.	2023-10-27 downloaded from the CCDC.
;
_cell_angle_alpha 90
_cell_angle_beta 124.5770(9)
_cell_angle_gamma 90
_cell_formula_units_Z 8
_cell_length_a 31.4611(9)
_cell_length_b 8.1772(2)
_cell_length_c 23.0772(6)
_cell_measurement_reflns_used 140
_cell_measurement_temperature 100(2)
_cell_measurement_theta_max 30.2782
_cell_measurement_theta_min 3.5925
_cell_volume 4888.3(2)
_computing_cell_refinement 'APEX2 v2014.11-0 (Bruker AXS)'
_computing_data_collection 'Bruker Instrument Service v2014.11.0.1'
_computing_data_reduction 'SAINT V8.34A (Bruker AXS Inc., 2013)'
_computing_structure_refinement 'SHELXL-2014/7 (Sheldrick, 2014)'
_computing_structure_solution 'SHELXL-2014 (Sheldrick, 2014)'
_diffrn_ambient_temperature 100(2)
_diffrn_detector_area_resol_mean 8.3333
_diffrn_measured_fraction_theta_full 1.000
_diffrn_measured_fraction_theta_max 1.000
_diffrn_measurement_device_type 'Bruker Apex II CCD'
_diffrn_radiation_type MoK\a
_diffrn_radiation_wavelength 0.71073
_diffrn_reflns_av_R_equivalents 0.0277
_diffrn_reflns_av_unetI/netI 0.0194
_diffrn_reflns_Laue_measured_fraction_full 1.000
_diffrn_reflns_Laue_measured_fraction_max 1.000
_diffrn_reflns_limit_h_max 58
_diffrn_reflns_limit_h_min -58
_diffrn_reflns_limit_k_max 15
_diffrn_reflns_limit_k_min -15
_diffrn_reflns_limit_l_max 42
_diffrn_reflns_limit_l_min -42
_diffrn_reflns_number 84114
_diffrn_reflns_point_group_measured_fraction_full 1.000
_diffrn_reflns_point_group_measured_fraction_max 1.000
_diffrn_reflns_theta_full 25.242
_diffrn_reflns_theta_max 41.154
_diffrn_reflns_theta_min 1.572
_diffrn_source 'fine focus tube'
_exptl_absorpt_coefficient_mu 2.470
_exptl_absorpt_correction_T_max 0.66
_exptl_absorpt_correction_T_min 0.53
_exptl_absorpt_correction_type multi-scan
_exptl_absorpt_process_details 'SADABS V2014/2 (Bruker AXS Inc.)'
_exptl_crystal_colour 'translucent intense brown-red'
_exptl_crystal_density_diffrn 1.481
_exptl_crystal_density_method 'not measured'
_exptl_crystal_description prism
_exptl_crystal_F_000 2256
_exptl_crystal_size_max 0.363
_exptl_crystal_size_mid 0.218
_exptl_crystal_size_min 0.182
_refine_diff_density_max 0.731
_refine_diff_density_min -0.665
_refine_diff_density_rms 0.072
_refine_ls_extinction_method none
_refine_ls_goodness_of_fit_ref 1.011
_refine_ls_hydrogen_treatment constr
_refine_ls_matrix_type full
_refine_ls_number_parameters 351
_refine_ls_number_reflns 16247
_refine_ls_number_restraints 67
_refine_ls_restrained_S_all 1.009
_refine_ls_R_factor_all 0.0278
_refine_ls_R_factor_gt 0.0198
_refine_ls_shift/su_max 0.006
_refine_ls_shift/su_mean 0.000
_refine_ls_structure_factor_coef Fsqd
_refine_ls_weighting_details 'w=1/[\s^2^(Fo^2^)+(0.0194P)^2^+1.8811P] where P=(Fo^2^+2Fc^2^)/3'
_refine_ls_weighting_scheme calc
_refine_ls_wR_factor_gt 0.0422
_refine_ls_wR_factor_ref 0.0442
_reflns_Friedel_coverage 0.000
_reflns_number_gt 14040
_reflns_number_total 16247
_reflns_threshold_expression 'I > 2\s(I)'
_cod_data_source_file d3sc02588h2.cif
_cod_data_source_block mo_PDJPW6_0m
_cod_depositor_comments 'Adding full bibliography for 1570385--1570390.cif.'
_cod_original_cell_volume 4888.2(2)
_cod_original_sg_symbol_H-M 'C 2/c'
_cod_database_code 1570389
_shelx_shelxl_version_number 2014/7
_shelx_space_group_comment
; 
The symmetry employed for this shelxl refinement is uniquely defined 
by the following loop, which should always be used as a source of 
symmetry information in preference to the above space-group names. 
They are only intended as comments. 
;
_shelx_estimated_absorpt_t_min 0.468
_shelx_estimated_absorpt_t_max 0.662

loop_
_space_group_symop_operation_xyz
'x, y, z'
'-x, y, -z+1/2'
'x+1/2, y+1/2, z'
'-x+1/2, y+1/2, -z+1/2'
'-x, -y, -z'
'x, -y, z-1/2'
'-x+1/2, -y+1/2, -z'
'x+1/2, -y+1/2, z-1/2'

loop_
_atom_site_label
_atom_site_type_symbol
_atom_site_fract_x
_atom_site_fract_y
_atom_site_fract_z
_atom_site_U_iso_or_equiv
_atom_site_adp_type
_atom_site_occupancy
_atom_site_site_symmetry_order
_atom_site_calc_flag
_atom_site_refinement_flags_posn
_atom_site_refinement_flags_adp
_atom_site_refinement_flags_occupancy
_atom_site_disorder_assembly
_atom_site_disorder_group
Pd1 Pd 0.35983(2) 0.26334(2) 0.43322(2) 0.01095(1) Uani 1 1 d . . . . .
N1 N 0.37276(2) 0.22437(7) 0.35407(3) 0.01175(8) Uani 1 1 d . . . . .
P1 P 0.38519(2) 0.38276(2) 0.53897(2) 0.01197(3) Uani 1 1 d . . . . .
Br1A Br 0.27412(5) 0.1426(2) 0.38877(9) 0.01787(16) Uani 0.338(8) 1 d . U P A 1
Br1B Br 0.28014(7) 0.1161(2) 0.39742(8) 0.02760(15) Uani 0.662(8) 1 d . U P A 2
C1 C 0.33933(3) 0.32472(9) 0.28736(4) 0.01580(11) Uani 1 1 d . . . . .
C2 C 0.29533(3) 0.21688(13) 0.23178(5) 0.02792(17) Uani 1 1 d . . . . .
H2A H 0.2759 0.2765 0.1864 0.034 Uiso 1 1 calc R U . . .
H2B H 0.2714 0.1949 0.2458 0.034 Uiso 1 1 calc R U . . .
C3 C 0.31412(4) 0.05406(14) 0.22143(5) 0.0335(2) Uani 1 1 d . . . . .
H3A H 0.2843 -0.0117 0.1852 0.040 Uiso 1 1 calc R U . . .
H3B H 0.3368 0.0742 0.2053 0.040 Uiso 1 1 calc R U . . .
O1 O 0.41115(2) 0.31456(7) 0.40860(3) 0.01436(8) Uani 1 1 d . . . . .
C4 C 0.34373(4) -0.03862(11) 0.29099(6) 0.02814(17) Uani 1 1 d . . . . .
H4A H 0.3554 -0.1447 0.2839 0.034 Uiso 1 1 calc R U . . .
H4B H 0.3202 -0.0618 0.3055 0.034 Uiso 1 1 calc R U . . .
C5 C 0.39070(3) 0.05508(9) 0.35000(4) 0.01715(11) Uani 1 1 d . . . . .
C6 C 0.31659(4) 0.46853(11) 0.30340(4) 0.02320(14) Uani 1 1 d . . . . .
H6A H 0.3446 0.5383 0.3393 0.035 Uiso 1 1 calc R U . . .
H6B H 0.2965 0.4273 0.3208 0.035 Uiso 1 1 calc R U . . .
H6C H 0.2941 0.5323 0.2604 0.035 Uiso 1 1 calc R U . . .
C7 C 0.37140(4) 0.39657(13) 0.26254(5) 0.02829(17) Uani 1 1 d . . . . .
H7A H 0.4027 0.4470 0.3025 0.042 Uiso 1 1 calc R U . . .
H7B H 0.3510 0.4794 0.2263 0.042 Uiso 1 1 calc R U . . .
H7C H 0.3810 0.3092 0.2429 0.042 Uiso 1 1 calc R U . . .
C8 C 0.41261(4) -0.03161(11) 0.41983(5) 0.02860(18) Uani 1 1 d . . . . .
H8A H 0.3863 -0.0362 0.4299 0.043 Uiso 1 1 calc R U . . .
H8B H 0.4428 0.0285 0.4574 0.043 Uiso 1 1 calc R U . . .
H8C H 0.4229 -0.1430 0.4171 0.043 Uiso 1 1 calc R U . . .
C9 C 0.43371(4) 0.06568(11) 0.33760(5) 0.02448(15) Uani 1 1 d . . . . .
H9A H 0.4490 -0.0428 0.3437 0.037 Uiso 1 1 calc R U . . .
H9B H 0.4604 0.1420 0.3715 0.037 Uiso 1 1 calc R U . . .
H9C H 0.4192 0.1046 0.2897 0.037 Uiso 1 1 calc R U . . .
C10 C 0.45056(3) 0.48601(9) 0.57677(4) 0.01549(10) Uani 1 1 d . . . . .
C11A C 0.47927(9) 0.5418(4) 0.65233(11) 0.0204(5) Uani 0.474(6) 1 d D U P B 1
H11A H 0.4898 0.4462 0.6832 0.031 Uiso 0.474(6) 1 calc R U P B 1
H11B H 0.4567 0.6114 0.6584 0.031 Uiso 0.474(6) 1 calc R U P B 1
H11C H 0.5099 0.6039 0.6645 0.031 Uiso 0.474(6) 1 calc R U P B 1
C12A C 0.48729(7) 0.3632(3) 0.57155(16) 0.0211(4) Uani 0.474(6) 1 d D U P B 1
H12A H 0.4984 0.2760 0.6065 0.032 Uiso 0.474(6) 1 calc R U P B 1
H12B H 0.5176 0.4224 0.5807 0.032 Uiso 0.474(6) 1 calc R U P B 1
H12C H 0.4686 0.3154 0.5243 0.032 Uiso 0.474(6) 1 calc R U P B 1
C13A C 0.44114(10) 0.6249(3) 0.52731(13) 0.0193(4) Uani 0.474(6) 1 d D U P B 1
H13A H 0.4743 0.6679 0.5394 0.029 Uiso 0.474(6) 1 calc R U P B 1
H13B H 0.4218 0.7122 0.5318 0.029 Uiso 0.474(6) 1 calc R U P B 1
H13C H 0.4212 0.5846 0.4787 0.029 Uiso 0.474(6) 1 calc R U P B 1
C11B C 0.46930(9) 0.6036(3) 0.64113(11) 0.0204(4) Uani 0.526(6) 1 d D U P B 2
H11D H 0.5053 0.6350 0.6620 0.031 Uiso 0.526(6) 1 calc R U P B 2
H11E H 0.4667 0.5472 0.6764 0.031 Uiso 0.526(6) 1 calc R U P B 2
H11F H 0.4476 0.7018 0.6249 0.031 Uiso 0.526(6) 1 calc R U P B 2
C12B C 0.49073(7) 0.3555(2) 0.59849(18) 0.0237(5) Uani 0.526(6) 1 d D U P B 2
H12D H 0.4965 0.2963 0.6393 0.036 Uiso 0.526(6) 1 calc R U P B 2
H12E H 0.5231 0.4063 0.6109 0.036 Uiso 0.526(6) 1 calc R U P B 2
H12F H 0.4787 0.2790 0.5594 0.036 Uiso 0.526(6) 1 calc R U P B 2
C13B C 0.45084(10) 0.5927(3) 0.52120(12) 0.0217(4) Uani 0.526(6) 1 d D U P B 2
H13D H 0.4865 0.6206 0.5386 0.033 Uiso 0.526(6) 1 calc R U P B 2
H13E H 0.4312 0.6932 0.5129 0.033 Uiso 0.526(6) 1 calc R U P B 2
H13F H 0.4350 0.5315 0.4771 0.033 Uiso 0.526(6) 1 calc R U P B 2
C14 C 0.39359(3) 0.22698(9) 0.60633(4) 0.01831(12) Uani 1 1 d . . . . .
C15A C 0.33864(7) 0.1862(3) 0.58736(9) 0.0283(4) Uani 0.526(2) 1 d D U P C 1
H15A H 0.3258 0.2785 0.6003 0.042 Uiso 0.526(2) 1 calc R U P C 1
H15B H 0.3404 0.0884 0.6132 0.042 Uiso 0.526(2) 1 calc R U P C 1
H15C H 0.3152 0.1659 0.5367 0.042 Uiso 0.526(2) 1 calc R U P C 1
C17A C 0.42656(9) 0.2823(2) 0.68178(8) 0.0259(4) Uani 0.526(2) 1 d D U P C 1
H17A H 0.4258 0.1993 0.7118 0.039 Uiso 0.526(2) 1 calc R U P C 1
H17B H 0.4132 0.3859 0.6866 0.039 Uiso 0.526(2) 1 calc R U P C 1
H17C H 0.4622 0.2978 0.6960 0.039 Uiso 0.526(2) 1 calc R U P C 1
C16A C 0.41332(8) 0.07442(19) 0.59314(9) 0.0269(4) Uani 0.526(2) 1 d . U P C 1
H16A H 0.4182 -0.0109 0.6262 0.040 Uiso 0.526(2) 1 calc R U P C 1
H16B H 0.4464 0.0975 0.5997 0.040 Uiso 0.526(2) 1 calc R U P C 1
H16C H 0.3883 0.0369 0.5448 0.040 Uiso 0.526(2) 1 calc R U P C 1
C15B C 0.34950(8) 0.1022(2) 0.57474(10) 0.0220(3) Uani 0.474(2) 1 d D U P C 2
H15D H 0.3565 0.0222 0.6108 0.033 Uiso 0.474(2) 1 calc R U P C 2
H15E H 0.3468 0.0459 0.5353 0.033 Uiso 0.474(2) 1 calc R U P C 2
H15F H 0.3170 0.1588 0.5580 0.033 Uiso 0.474(2) 1 calc R U P C 2
C16B C 0.44339(8) 0.1170(2) 0.63348(9) 0.0232(4) Uani 0.474(2) 1 d D U P C 2
H16D H 0.4436 0.0246 0.6607 0.035 Uiso 0.474(2) 1 calc R U P C 2
H16E H 0.4745 0.1829 0.6634 0.035 Uiso 0.474(2) 1 calc R U P C 2
H16F H 0.4427 0.0758 0.5931 0.035 Uiso 0.474(2) 1 calc R U P C 2
C17B C 0.40123(9) 0.2971(2) 0.67428(9) 0.0212(3) Uani 0.474(2) 1 d . U P C 2
H17D H 0.4299 0.3754 0.6963 0.032 Uiso 0.474(2) 1 calc R U P C 2
H17E H 0.4091 0.2076 0.7072 0.032 Uiso 0.474(2) 1 calc R U P C 2
H17F H 0.3695 0.3524 0.6622 0.032 Uiso 0.474(2) 1 calc R U P C 2
C18 C 0.33695(3) 0.54532(10) 0.52526(4) 0.01792(12) Uani 1 1 d . . . . .
C19A C 0.28142(6) 0.4876(3) 0.47615(10) 0.0275(4) Uani 0.520(2) 1 d D U P D 1
H19A H 0.2579 0.5771 0.4680 0.041 Uiso 0.520(2) 1 calc R U P D 1
H19B H 0.2754 0.3949 0.4976 0.041 Uiso 0.520(2) 1 calc R U P D 1
H19C H 0.2751 0.4534 0.4312 0.041 Uiso 0.520(2) 1 calc R U P D 1
C20A C 0.34406(8) 0.6191(3) 0.59177(9) 0.0253(3) Uani 0.520(2) 1 d D U P D 1
H20A H 0.3797 0.6573 0.6238 0.038 Uiso 0.520(2) 1 calc R U P D 1
H20B H 0.3367 0.5354 0.6154 0.038 Uiso 0.520(2) 1 calc R U P D 1
H20C H 0.3203 0.7113 0.5784 0.038 Uiso 0.520(2) 1 calc R U P D 1
C21A C 0.34031(7) 0.6988(2) 0.48450(9) 0.0242(3) Uani 0.520(2) 1 d D U P D 1
H21A H 0.3727 0.7578 0.5162 0.036 Uiso 0.520(2) 1 calc R U P D 1
H21B H 0.3111 0.7722 0.4689 0.036 Uiso 0.520(2) 1 calc R U P D 1
H21C H 0.3392 0.6598 0.4435 0.036 Uiso 0.520(2) 1 calc R U P D 1
C19B C 0.29031(6) 0.4552(2) 0.51925(11) 0.0229(4) Uani 0.480(2) 1 d D U P D 2
H19D H 0.3015 0.4110 0.5653 0.034 Uiso 0.480(2) 1 calc R U P D 2
H19E H 0.2784 0.3656 0.4852 0.034 Uiso 0.480(2) 1 calc R U P D 2
H19F H 0.2620 0.5329 0.5035 0.034 Uiso 0.480(2) 1 calc R U P D 2
C20B C 0.35838(8) 0.6669(2) 0.58460(10) 0.0202(3) Uani 0.480(2) 1 d D U P D 2
H20D H 0.3733 0.6084 0.6292 0.030 Uiso 0.480(2) 1 calc R U P D 2
H20E H 0.3306 0.7386 0.5767 0.030 Uiso 0.480(2) 1 calc R U P D 2
H20F H 0.3852 0.7328 0.5865 0.030 Uiso 0.480(2) 1 calc R U P D 2
C21B C 0.31605(7) 0.6231(2) 0.45576(9) 0.0229(3) Uani 0.480(2) 1 d D U P D 2
H21D H 0.3442 0.6760 0.4562 0.034 Uiso 0.480(2) 1 calc R U P D 2
H21E H 0.2902 0.7052 0.4464 0.034 Uiso 0.480(2) 1 calc R U P D 2
H21F H 0.3000 0.5395 0.4188 0.034 Uiso 0.480(2) 1 calc R U P D 2

loop_
_atom_site_aniso_label
_atom_site_aniso_U_11
_atom_site_aniso_U_22
_atom_site_aniso_U_33
_atom_site_aniso_U_23
_atom_site_aniso_U_13
_atom_site_aniso_U_12
Pd1 0.01261(2) 0.01192(2) 0.00842(2) -0.00026(1) 0.00603(1) -0.00040(1)
N1 0.01209(19) 0.01303(19) 0.01013(19) -0.00061(15) 0.00631(16) -0.00033(16)
P1 0.01189(6) 0.01540(7) 0.00932(6) -0.00146(5) 0.00643(5) -0.00234(5)
Br1A 0.0159(2) 0.0240(3) 0.0151(2) -0.00542(17) 0.00961(17) -0.0078(2)
Br1B 0.0310(2) 0.0346(3) 0.0214(2) -0.0125(2) 0.0175(2) -0.0211(2)
C1 0.0156(2) 0.0213(3) 0.0110(2) 0.0022(2) 0.0079(2) 0.0015(2)
C2 0.0186(3) 0.0391(5) 0.0157(3) -0.0053(3) 0.0036(3) -0.0017(3)
C3 0.0290(4) 0.0406(5) 0.0235(4) -0.0165(4) 0.0104(3) -0.0065(4)
O1 0.01279(18) 0.0175(2) 0.01137(19) -0.00233(15) 0.00602(16) -0.00197(16)
C4 0.0304(4) 0.0231(4) 0.0344(5) -0.0131(3) 0.0205(4) -0.0085(3)
C5 0.0214(3) 0.0149(3) 0.0190(3) -0.0012(2) 0.0137(3) 0.0010(2)
C6 0.0272(4) 0.0250(3) 0.0175(3) 0.0071(3) 0.0128(3) 0.0100(3)
C7 0.0312(4) 0.0380(5) 0.0251(4) 0.0113(3) 0.0217(4) 0.0047(4)
C8 0.0450(5) 0.0196(3) 0.0296(4) 0.0087(3) 0.0262(4) 0.0131(3)
C9 0.0268(4) 0.0243(3) 0.0316(4) -0.0011(3) 0.0221(3) 0.0035(3)
C10 0.0133(2) 0.0191(3) 0.0138(2) -0.0010(2) 0.0075(2) -0.0035(2)
C11A 0.0173(7) 0.0274(12) 0.0140(7) -0.0051(7) 0.0075(6) -0.0069(7)
C12A 0.0117(6) 0.0352(9) 0.0147(9) -0.0006(7) 0.0064(6) 0.0022(5)
C13A 0.0220(9) 0.0201(9) 0.0176(7) -0.0001(6) 0.0123(6) -0.0075(7)
C11B 0.0209(7) 0.0199(9) 0.0188(7) -0.0070(6) 0.0104(6) -0.0080(7)
C12B 0.0160(6) 0.0228(7) 0.0272(12) -0.0048(7) 0.0093(7) 0.0001(5)
C13B 0.0275(9) 0.0197(8) 0.0248(8) -0.0057(6) 0.0191(7) -0.0095(7)
C14 0.0251(3) 0.0169(3) 0.0144(3) -0.0016(2) 0.0120(2) -0.0062(2)
C15A 0.0331(8) 0.0360(9) 0.0198(7) -0.0027(6) 0.0173(6) -0.0171(7)
C17A 0.0328(9) 0.0267(7) 0.0113(5) 0.0012(5) 0.0084(6) -0.0084(7)
C16A 0.0375(9) 0.0145(6) 0.0204(7) 0.0032(5) 0.0116(7) -0.0029(6)
C15B 0.0323(8) 0.0160(6) 0.0221(7) -0.0018(5) 0.0181(7) -0.0083(6)
C16B 0.0290(8) 0.0197(7) 0.0175(7) 0.0056(5) 0.0113(6) 0.0075(6)
C17B 0.0334(10) 0.0201(7) 0.0148(6) -0.0012(5) 0.0166(7) -0.0042(6)
C18 0.0158(3) 0.0226(3) 0.0163(3) -0.0033(2) 0.0096(2) 0.0011(2)
C19A 0.0152(6) 0.0365(9) 0.0256(8) -0.0074(7) 0.0085(6) 0.0010(6)
C20A 0.0255(7) 0.0329(9) 0.0215(7) -0.0080(6) 0.0158(6) 0.0007(7)
C21A 0.0310(8) 0.0181(6) 0.0219(7) 0.0032(5) 0.0140(6) 0.0071(6)
C19B 0.0162(6) 0.0257(7) 0.0309(9) -0.0078(6) 0.0157(6) -0.0019(5)
C20B 0.0254(8) 0.0156(6) 0.0227(7) -0.0041(5) 0.0155(6) 0.0004(5)
C21B 0.0232(7) 0.0217(7) 0.0182(7) 0.0042(5) 0.0085(6) 0.0092(6)

loop_
_atom_type_symbol
_atom_type_description
_atom_type_scat_dispersion_real
_atom_type_scat_dispersion_imag
_atom_type_scat_source
C C 0.0033 0.0016 'International Tables Vol C Tables 4.2.6.8 and 6.1.1.4'
H H 0.0000 0.0000 'International Tables Vol C Tables 4.2.6.8 and 6.1.1.4'
N N 0.0061 0.0033 'International Tables Vol C Tables 4.2.6.8 and 6.1.1.4'
O O 0.0106 0.0060 'International Tables Vol C Tables 4.2.6.8 and 6.1.1.4'
P P 0.1023 0.0942 'International Tables Vol C Tables 4.2.6.8 and 6.1.1.4'
Br Br -0.2901 2.4595 'International Tables Vol C Tables 4.2.6.8 and 6.1.1.4'
Pd Pd -0.9988 1.0072 'International Tables Vol C Tables 4.2.6.8 and 6.1.1.4'

loop_
_geom_angle_atom_site_label_1
_geom_angle_atom_site_label_2
_geom_angle_atom_site_label_3
_geom_angle
_geom_angle_site_symmetry_1
_geom_angle_site_symmetry_3
_geom_angle_publ_flag
O1 Pd1 N1 38.38(2) . . ?
O1 Pd1 P1 110.772(15) . . ?
N1 Pd1 P1 149.117(16) . . ?
O1 Pd1 Br1B 145.51(2) . . ?
N1 Pd1 Br1B 107.19(2) . . ?
P1 Pd1 Br1B 103.687(19) . . ?
O1 Pd1 Br1A 144.50(4) . . ?
N1 Pd1 Br1A 106.28(4) . . ?
P1 Pd1 Br1A 104.34(3) . . ?
O1 N1 C5 112.61(5) . . ?
O1 N1 C1 112.57(5) . . ?
C5 N1 C1 119.83(5) . . ?
O1 N1 Pd1 67.93(3) . . ?
C5 N1 Pd1 116.92(4) . . ?
C1 N1 Pd1 115.64(4) . . ?
C18 P1 C14 109.28(4) . . ?
C18 P1 C10 108.46(3) . . ?
C14 P1 C10 107.86(3) . . ?
C18 P1 Pd1 110.78(2) . . ?
C14 P1 Pd1 112.55(2) . . ?
C10 P1 Pd1 107.78(2) . . ?
N1 C1 C2 108.41(6) . . ?
N1 C1 C6 108.68(6) . . ?
C2 C1 C6 108.83(7) . . ?
N1 C1 C7 111.20(6) . . ?
C2 C1 C7 112.55(7) . . ?
C6 C1 C7 107.09(7) . . ?
C1 C2 C3 112.83(7) . . ?
C1 C2 H2A 109.0 . . ?
C3 C2 H2A 109.0 . . ?
C1 C2 H2B 109.0 . . ?
C3 C2 H2B 109.0 . . ?
H2A C2 H2B 107.8 . . ?
C4 C3 C2 109.14(8) . . ?
C4 C3 H3A 109.9 . . ?
C2 C3 H3A 109.9 . . ?
C4 C3 H3B 109.9 . . ?
C2 C3 H3B 109.9 . . ?
H3A C3 H3B 108.3 . . ?
N1 O1 Pd1 73.69(3) . . ?
C3 C4 C5 113.13(8) . . ?
C3 C4 H4A 109.0 . . ?
C5 C4 H4A 109.0 . . ?
C3 C4 H4B 109.0 . . ?
C5 C4 H4B 109.0 . . ?
H4A C4 H4B 107.8 . . ?
N1 C5 C8 108.68(6) . . ?
N1 C5 C4 107.85(6) . . ?
C8 C5 C4 109.73(8) . . ?
N1 C5 C9 110.97(6) . . ?
C8 C5 C9 107.84(7) . . ?
C4 C5 C9 111.73(7) . . ?
C1 C6 H6A 109.5 . . ?
C1 C6 H6B 109.5 . . ?
H6A C6 H6B 109.5 . . ?
C1 C6 H6C 109.5 . . ?
H6A C6 H6C 109.5 . . ?
H6B C6 H6C 109.5 . . ?
C1 C7 H7A 109.5 . . ?
C1 C7 H7B 109.5 . . ?
H7A C7 H7B 109.5 . . ?
C1 C7 H7C 109.5 . . ?
H7A C7 H7C 109.5 . . ?
H7B C7 H7C 109.5 . . ?
C5 C8 H8A 109.5 . . ?
C5 C8 H8B 109.5 . . ?
H8A C8 H8B 109.5 . . ?
C5 C8 H8C 109.5 . . ?
H8A C8 H8C 109.5 . . ?
H8B C8 H8C 109.5 . . ?
C5 C9 H9A 109.5 . . ?
C5 C9 H9B 109.5 . . ?
H9A C9 H9B 109.5 . . ?
C5 C9 H9C 109.5 . . ?
H9A C9 H9C 109.5 . . ?
H9B C9 H9C 109.5 . . ?
C11A C10 C13A 112.14(14) . . ?
C12B C10 C13B 105.99(13) . . ?
C12B C10 C11B 108.92(12) . . ?
C13B C10 C11B 105.10(11) . . ?
C11A C10 C12A 107.15(12) . . ?
C13A C10 C12A 104.87(13) . . ?
C12B C10 P1 108.71(8) . . ?
C11A C10 P1 116.32(8) . . ?
C13A C10 P1 106.68(10) . . ?
C13B C10 P1 112.27(10) . . ?
C11B C10 P1 115.40(8) . . ?
C12A C10 P1 109.08(8) . . ?
C10 C11A H11A 109.5 . . ?
C10 C11A H11B 109.5 . . ?
H11A C11A H11B 109.5 . . ?
C10 C11A H11C 109.5 . . ?
H11A C11A H11C 109.5 . . ?
H11B C11A H11C 109.5 . . ?
C10 C12A H12A 109.5 . . ?
C10 C12A H12B 109.5 . . ?
H12A C12A H12B 109.5 . . ?
C10 C12A H12C 109.5 . . ?
H12A C12A H12C 109.5 . . ?
H12B C12A H12C 109.5 . . ?
C10 C13A H13A 109.5 . . ?
C10 C13A H13B 109.5 . . ?
H13A C13A H13B 109.5 . . ?
C10 C13A H13C 109.5 . . ?
H13A C13A H13C 109.5 . . ?
H13B C13A H13C 109.5 . . ?
C10 C11B H11D 109.5 . . ?
C10 C11B H11E 109.5 . . ?
H11D C11B H11E 109.5 . . ?
C10 C11B H11F 109.5 . . ?
H11D C11B H11F 109.5 . . ?
H11E C11B H11F 109.5 . . ?
C10 C12B H12D 109.5 . . ?
C10 C12B H12E 109.5 . . ?
H12D C12B H12E 109.5 . . ?
C10 C12B H12F 109.5 . . ?
H12D C12B H12F 109.5 . . ?
H12E C12B H12F 109.5 . . ?
C10 C13B H13D 109.5 . . ?
C10 C13B H13E 109.5 . . ?
H13D C13B H13E 109.5 . . ?
C10 C13B H13F 109.5 . . ?
H13D C13B H13F 109.5 . . ?
H13E C13B H13F 109.5 . . ?
C16A C14 C17A 113.10(12) . . ?
C15B C14 C17B 107.77(11) . . ?
C16A C14 C15A 106.58(12) . . ?
C17A C14 C15A 108.41(12) . . ?
C15B C14 C16B 103.51(11) . . ?
C17B C14 C16B 104.88(12) . . ?
C16A C14 P1 105.77(8) . . ?
C17A C14 P1 115.33(8) . . ?
C15B C14 P1 112.78(8) . . ?
C17B C14 P1 116.49(8) . . ?
C15A C14 P1 107.17(8) . . ?
C16B C14 P1 110.34(8) . . ?
C14 C15A H15A 109.5 . . ?
C14 C15A H15B 109.5 . . ?
H15A C15A H15B 109.5 . . ?
C14 C15A H15C 109.5 . . ?
H15A C15A H15C 109.5 . . ?
H15B C15A H15C 109.5 . . ?
C14 C17A H17A 109.5 . . ?
C14 C17A H17B 109.5 . . ?
H17A C17A H17B 109.5 . . ?
C14 C17A H17C 109.5 . . ?
H17A C17A H17C 109.5 . . ?
H17B C17A H17C 109.5 . . ?
C14 C16A H16A 109.5 . . ?
C14 C16A H16B 109.5 . . ?
H16A C16A H16B 109.5 . . ?
C14 C16A H16C 109.5 . . ?
H16A C16A H16C 109.5 . . ?
H16B C16A H16C 109.5 . . ?
C14 C15B H15D 109.5 . . ?
C14 C15B H15E 109.5 . . ?
H15D C15B H15E 109.5 . . ?
C14 C15B H15F 109.5 . . ?
H15D C15B H15F 109.5 . . ?
H15E C15B H15F 109.5 . . ?
C14 C16B H16D 109.5 . . ?
C14 C16B H16E 109.5 . . ?
H16D C16B H16E 109.5 . . ?
C14 C16B H16F 109.5 . . ?
H16D C16B H16F 109.5 . . ?
H16E C16B H16F 109.5 . . ?
C14 C17B H17D 109.5 . . ?
C14 C17B H17E 109.5 . . ?
H17D C17B H17E 109.5 . . ?
C14 C17B H17F 109.5 . . ?
H17D C17B H17F 109.5 . . ?
H17E C17B H17F 109.5 . . ?
C21B C18 C20B 113.19(11) . . ?
C19A C18 C20A 108.63(11) . . ?
C21B C18 C19B 106.58(12) . . ?
C20B C18 C19B 107.61(11) . . ?
C19A C18 C21A 103.63(12) . . ?
C20A C18 C21A 104.87(12) . . ?
C21B C18 P1 107.50(8) . . ?
C20B C18 P1 113.97(8) . . ?
C19A C18 P1 112.16(8) . . ?
C20A C18 P1 117.11(8) . . ?
C19B C18 P1 107.62(8) . . ?
C21A C18 P1 109.35(7) . . ?
C18 C19A H19A 109.5 . . ?
C18 C19A H19B 109.5 . . ?
H19A C19A H19B 109.5 . . ?
C18 C19A H19C 109.5 . . ?
H19A C19A H19C 109.5 . . ?
H19B C19A H19C 109.5 . . ?
C18 C20A H20A 109.5 . . ?
C18 C20A H20B 109.5 . . ?
H20A C20A H20B 109.5 . . ?
C18 C20A H20C 109.5 . . ?
H20A C20A H20C 109.5 . . ?
H20B C20A H20C 109.5 . . ?
C18 C21A H21A 109.5 . . ?
C18 C21A H21B 109.5 . . ?
H21A C21A H21B 109.5 . . ?
C18 C21A H21C 109.5 . . ?
H21A C21A H21C 109.5 . . ?
H21B C21A H21C 109.5 . . ?
C18 C19B H19D 109.5 . . ?
C18 C19B H19E 109.5 . . ?
H19D C19B H19E 109.5 . . ?
C18 C19B H19F 109.5 . . ?
H19D C19B H19F 109.5 . . ?
H19E C19B H19F 109.5 . . ?
C18 C20B H20D 109.5 . . ?
C18 C20B H20E 109.5 . . ?
H20D C20B H20E 109.5 . . ?
C18 C20B H20F 109.5 . . ?
H20D C20B H20F 109.5 . . ?
H20E C20B H20F 109.5 . . ?
C18 C21B H21D 109.5 . . ?
C18 C21B H21E 109.5 . . ?
H21D C21B H21E 109.5 . . ?
C18 C21B H21F 109.5 . . ?
H21D C21B H21F 109.5 . . ?
H21E C21B H21F 109.5 . . ?

loop_
_geom_bond_atom_site_label_1
_geom_bond_atom_site_label_2
_geom_bond_distance
_geom_bond_site_symmetry_2
_geom_bond_publ_flag
Pd1 O1 2.0362(5) . ?
Pd1 N1 2.1088(6) . ?
Pd1 P1 2.30988(18) . ?
Pd1 Br1B 2.4630(8) . ?
Pd1 Br1A 2.4816(14) . ?
N1 O1 1.3642(8) . ?
N1 C5 1.5178(9) . ?
N1 C1 1.5204(9) . ?
P1 C18 1.9041(8) . ?
P1 C14 1.9087(7) . ?
P1 C10 1.9149(7) . ?
C1 C2 1.5244(11) . ?
C1 C6 1.5271(11) . ?
C1 C7 1.5322(11) . ?
C2 C3 1.5295(15) . ?
C2 H2A 0.9900 . ?
C2 H2B 0.9900 . ?
C3 C4 1.5236(16) . ?
C3 H3A 0.9900 . ?
C3 H3B 0.9900 . ?
C4 C5 1.5301(12) . ?
C4 H4A 0.9900 . ?
C4 H4B 0.9900 . ?
C5 C8 1.5212(12) . ?
C5 C9 1.5362(11) . ?
C6 H6A 0.9800 . ?
C6 H6B 0.9800 . ?
C6 H6C 0.9800 . ?
C7 H7A 0.9800 . ?
C7 H7B 0.9800 . ?
C7 H7C 0.9800 . ?
C8 H8A 0.9800 . ?
C8 H8B 0.9800 . ?
C8 H8C 0.9800 . ?
C9 H9A 0.9800 . ?
C9 H9B 0.9800 . ?
C9 H9C 0.9800 . ?
C10 C12B 1.5060(19) . ?
C10 C11A 1.5090(19) . ?
C10 C13A 1.516(2) . ?
C10 C13B 1.555(2) . ?
C10 C11B 1.5763(18) . ?
C10 C12A 1.586(2) . ?
C11A H11A 0.9800 . ?
C11A H11B 0.9800 . ?
C11A H11C 0.9800 . ?
C12A H12A 0.9800 . ?
C12A H12B 0.9800 . ?
C12A H12C 0.9800 . ?
C13A H13A 0.9800 . ?
C13A H13B 0.9800 . ?
C13A H13C 0.9800 . ?
C11B H11D 0.9800 . ?
C11B H11E 0.9800 . ?
C11B H11F 0.9800 . ?
C12B H12D 0.9800 . ?
C12B H12E 0.9800 . ?
C12B H12F 0.9800 . ?
C13B H13D 0.9800 . ?
C13B H13E 0.9800 . ?
C13B H13F 0.9800 . ?
C14 C16A 1.500(2) . ?
C14 C17A 1.5042(18) . ?
C14 C15B 1.5324(18) . ?
C14 C17B 1.5548(18) . ?
C14 C15A 1.5598(19) . ?
C14 C16B 1.594(2) . ?
C15A H15A 0.9800 . ?
C15A H15B 0.9800 . ?
C15A H15C 0.9800 . ?
C17A H17A 0.9800 . ?
C17A H17B 0.9800 . ?
C17A H17C 0.9800 . ?
C16A H16A 0.9800 . ?
C16A H16B 0.9800 . ?
C16A H16C 0.9800 . ?
C15B H15D 0.9800 . ?
C15B H15E 0.9800 . ?
C15B H15F 0.9800 . ?
C16B H16D 0.9800 . ?
C16B H16E 0.9800 . ?
C16B H16F 0.9800 . ?
C17B H17D 0.9800 . ?
C17B H17E 0.9800 . ?
C17B H17F 0.9800 . ?
C18 C21B 1.4873(19) . ?
C18 C20B 1.5067(18) . ?
C18 C19A 1.5206(18) . ?
C18 C20A 1.5426(18) . ?
C18 C19B 1.5761(18) . ?
C18 C21A 1.6072(19) . ?
C19A H19A 0.9800 . ?
C19A H19B 0.9800 . ?
C19A H19C 0.9800 . ?
C20A H20A 0.9800 . ?
C20A H20B 0.9800 . ?
C20A H20C 0.9800 . ?
C21A H21A 0.9800 . ?
C21A H21B 0.9800 . ?
C21A H21C 0.9800 . ?
C19B H19D 0.9800 . ?
C19B H19E 0.9800 . ?
C19B H19F 0.9800 . ?
C20B H20D 0.9800 . ?
C20B H20E 0.9800 . ?
C20B H20F 0.9800 . ?
C21B H21D 0.9800 . ?
C21B H21E 0.9800 . ?
C21B H21F 0.9800 . ?

loop_
_geom_torsion_atom_site_label_1
_geom_torsion_atom_site_label_2
_geom_torsion_atom_site_label_3
_geom_torsion_atom_site_label_4
_geom_torsion
_geom_torsion_site_symmetry_1
_geom_torsion_site_symmetry_2
_geom_torsion_site_symmetry_3
_geom_torsion_site_symmetry_4
_geom_torsion_publ_flag
O1 N1 C1 C2 -175.52(6) . . . . ?
C5 N1 C1 C2 48.56(8) . . . . ?
Pd1 N1 C1 C2 -100.11(6) . . . . ?
O1 N1 C1 C6 -57.38(7) . . . . ?
C5 N1 C1 C6 166.70(6) . . . . ?
Pd1 N1 C1 C6 18.03(7) . . . . ?
O1 N1 C1 C7 60.25(8) . . . . ?
C5 N1 C1 C7 -75.67(8) . . . . ?
Pd1 N1 C1 C7 135.66(6) . . . . ?
N1 C1 C2 C3 -51.79(10) . . . . ?
C6 C1 C2 C3 -169.84(8) . . . . ?
C7 C1 C2 C3 71.63(10) . . . . ?
C1 C2 C3 C4 59.17(11) . . . . ?
C5 N1 O1 Pd1 -111.12(5) . . . . ?
C1 N1 O1 Pd1 109.71(5) . . . . ?
C2 C3 C4 C5 -59.57(11) . . . . ?
O1 N1 C5 C8 56.70(8) . . . . ?
C1 N1 C5 C8 -167.40(7) . . . . ?
Pd1 N1 C5 C8 -19.12(8) . . . . ?
O1 N1 C5 C4 175.60(6) . . . . ?
C1 N1 C5 C4 -48.50(8) . . . . ?
Pd1 N1 C5 C4 99.78(6) . . . . ?
O1 N1 C5 C9 -61.71(8) . . . . ?
C1 N1 C5 C9 74.19(8) . . . . ?
Pd1 N1 C5 C9 -137.53(6) . . . . ?
C3 C4 C5 N1 52.29(9) . . . . ?
C3 C4 C5 C8 170.52(8) . . . . ?
C3 C4 C5 C9 -69.92(10) . . . . ?
